data_4300625
_journal_name_full 'Inorganic Chemistry'
_journal_paper_doi 10.1021/ic051672z
_journal_year 2006
_chemical_formula_moiety 'Zn (C22 H22 O7) (O H2)(C2 H3 N)(Cl2 O8)'
_chemical_formula_sum 'C24 H27 Cl2 N O16 Zn'
_chemical_formula_weight 721.74
_chemical_name_common '[1.Zn.CH3CN.H2O](ClO4)2'
_space_group_IT_number 14
_symmetry_cell_setting monoclinic
_symmetry_space_group_name_Hall '-P 2ybc'
_symmetry_space_group_name_H-M 'P 1 21/c 1'
_cell_angle_alpha 90.00
_cell_angle_beta 95.83(4)
_cell_angle_gamma 90.00
_cell_formula_units_Z 4
_cell_length_a 10.177(11)
_cell_length_b 11.977(6)
_cell_length_c 24.166(4)
_cell_measurement_temperature 295(2)
_cell_volume 2930.3(10)
_diffrn_ambient_temperature 295(2)
_exptl_crystal_density_diffrn 1.636
_cod_original_sg_symbol_H-M 'P 21/c'
_cod_database_code 4300625

loop_
_symmetry_equiv_pos_as_xyz
'x, y, z'
'-x, y+1/2, -z+1/2'
'-x, -y, -z'
'x, -y-1/2, z-1/2'

loop_
_atom_site_label
_atom_site_type_symbol
_atom_site_fract_x
_atom_site_fract_y
_atom_site_fract_z
_atom_site_U_iso_or_equiv
_atom_site_adp_type
_atom_site_occupancy
_atom_site_symmetry_multiplicity
_atom_site_calc_flag
_atom_site_refinement_flags
_atom_site_disorder_assembly
_atom_site_disorder_group
C1 C 0.0507(6) 0.0885(5) 0.4122(2) 0.0611(16) Uani 1 1 d . B .
C14 C 0.1535(6) 0.0423(5) 0.4550(3) 0.0581(15) Uani 1 1 d . . .
C13 C 0.2408(7) -0.0336(6) 0.4376(3) 0.0737(19) Uani 1 1 d . . .
H13 H 0.2347 -0.0563 0.4006 0.088 Uiso 1 1 calc R . .
C12 C 0.3380(7) -0.0759(6) 0.4757(4) 0.078(2) Uani 1 1 d . . .
H12 H 0.3998 -0.1252 0.4637 0.093 Uiso 1 1 calc R . .
C11 C 0.3460(6) -0.0471(6) 0.5312(3) 0.0711(18) Uani 1 1 d . . .
H11 H 0.4120 -0.0775 0.5561 0.085 Uiso 1 1 calc R . .
C10 C 0.2561(6) 0.0269(5) 0.5500(3) 0.0572(15) Uani 1 1 d . . .
C9 C 0.1606(6) 0.0766(5) 0.5115(2) 0.0506(14) Uani 1 1 d . . .
C8 C 0.0717(5) 0.1662(5) 0.5275(2) 0.0497(13) Uani 1 1 d . . .
C7 C -0.0310(6) 0.2116(5) 0.4851(2) 0.0556(15) Uani 1 1 d . B .
C6 C -0.1273(7) 0.2870(6) 0.4992(3) 0.0729(19) Uani 1 1 d D . .
C5 C -0.2184(8) 0.3321(7) 0.4579(3) 0.092(2) Uani 1 1 d . B .
H5 H -0.2814 0.3827 0.4677 0.110 Uiso 1 1 calc R . .
C4 C -0.2157(9) 0.3023(7) 0.4025(3) 0.093(3) Uani 1 1 d . . .
H4 H -0.2742 0.3353 0.3752 0.112 Uiso 1 1 calc R B .
C3 C -0.1268(8) 0.2240(6) 0.3878(3) 0.078(2) Uani 1 1 d . B .
H3 H -0.1268 0.2019 0.3509 0.093 Uiso 1 1 calc R . .
C2 C -0.0362(6) 0.1778(5) 0.4289(2) 0.0592(15) Uani 1 1 d . . .
C17 C 0.0381(12) 0.4664(8) 0.6952(5) 0.135(4) Uani 1 1 d D . .
H17A H -0.0369 0.4383 0.7127 0.162 Uiso 1 1 calc R A 3
H17B H 0.0263 0.5460 0.6892 0.162 Uiso 1 1 calc R A 3
C18 C 0.1615(12) 0.4453(8) 0.7315(4) 0.118(4) Uani 1 1 d . B .
H18A H 0.2354 0.4817 0.7166 0.142 Uiso 1 1 calc R . .
H18B H 0.1541 0.4746 0.7685 0.142 Uiso 1 1 calc R . .
C19 C 0.2946(9) 0.2962(9) 0.7708(3) 0.101(3) Uani 1 1 d . B .
H19A H 0.2848 0.3197 0.8086 0.121 Uiso 1 1 calc R . .
H19B H 0.3745 0.3291 0.7593 0.121 Uiso 1 1 calc R . .
C20 C 0.3002(9) 0.1757(9) 0.7675(3) 0.099(3) Uani 1 1 d . B .
H20A H 0.2226 0.1430 0.7813 0.118 Uiso 1 1 calc R . .
H20B H 0.3779 0.1479 0.7898 0.118 Uiso 1 1 calc R . .
C21 C 0.3166(8) 0.0308(7) 0.7018(3) 0.090(2) Uani 1 1 d . B .
H21A H 0.2323 -0.0047 0.7056 0.108 Uiso 1 1 calc R . .
H21B H 0.3813 0.0004 0.7300 0.108 Uiso 1 1 calc R . .
C22 C 0.3580(7) 0.0073(6) 0.6452(3) 0.078(2) Uani 1 1 d . . .
H22A H 0.4425 0.0420 0.6410 0.093 Uiso 1 1 calc R . .
H22B H 0.3659 -0.0725 0.6395 0.093 Uiso 1 1 calc R . .
C23 C 0.4098(8) 0.3427(6) 0.6056(3) 0.0742(19) Uani 1 1 d . . .
C24 C 0.5316(9) 0.3754(9) 0.5817(4) 0.116(3) Uani 1 1 d . . .
H2A H 0.5585 0.4483 0.5949 0.174 Uiso 1 1 calc R . .
H2B H 0.5156 0.3767 0.5419 0.174 Uiso 1 1 calc R . .
H2C H 0.6003 0.3226 0.5927 0.174 Uiso 1 1 calc R . .
N1 N 0.3188(7) 0.3161(5) 0.6240(2) 0.0783(17) Uani 1 1 d . . .
O1 O 0.0377(5) 0.0514(4) 0.36461(18) 0.0860(15) Uani 1 1 d . . .
O2 O 0.0830(4) 0.2055(4) 0.57437(16) 0.0684(12) Uani 1 1 d . . .
O5 O 0.1813(5) 0.3294(4) 0.73386(19) 0.0810(14) Uani 1 1 d . . .
O6 O 0.3056(4) 0.1460(4) 0.70928(18) 0.0732(12) Uani 1 1 d . . .
O7 O 0.2564(4) 0.0536(4) 0.60583(17) 0.0663(11) Uani 1 1 d . . .
O12 O 0.6708(7) 0.1587(6) 0.6802(3) 0.135(2) Uani 1 1 d . . .
Cl1 Cl 0.68935(17) 0.22966(16) 0.72475(7) 0.0734(5) Uani 1 1 d . . .
O13 O 0.6265(10) 0.3266(6) 0.7116(4) 0.184(4) Uani 1 1 d . . .
O14 O 0.6303(7) 0.1926(12) 0.7695(3) 0.206(5) Uani 1 1 d . . .
O15 O 0.8266(6) 0.2392(6) 0.7428(3) 0.130(3) Uani 1 1 d . . .
O16 O 0.0144(5) 0.1549(4) 0.6824(2) 0.0731(13) Uani 1 1 d D . .
Zn1 Zn 0.16136(7) 0.24542(6) 0.65468(3) 0.0636(3) Uani 1 1 d D B .
O3 O -0.1479(8) 0.3086(7) 0.5543(3) 0.073(3) Uani 0.745(9) 1 d PD B 3
C15 C -0.1263(12) 0.4263(9) 0.5668(5) 0.090(3) Uani 0.745(9) 1 d PD B 3
H15A H -0.1581 0.4697 0.5343 0.108 Uiso 0.745(9) 1 calc PR B 3
H15B H -0.1784 0.4471 0.5967 0.108 Uiso 0.745(9) 1 calc PR B 3
C16 C -0.0088(12) 0.4513(9) 0.5806(5) 0.104(4) Uani 0.745(9) 1 d PD B 3
H16A H 0.0007 0.5317 0.5780 0.125 Uiso 0.745(9) 1 calc PR B 3
H16B H 0.0456 0.4176 0.5545 0.125 Uiso 0.745(9) 1 calc PR B 3
O4 O 0.0464(9) 0.4116(6) 0.6437(4) 0.121(2) Uani 0.745(9) 1 d PD B 3
O3' O -0.103(3) 0.328(3) 0.5535(9) 0.073(3) Uani 0.255(9) 1 d PD B 4
C15' C -0.1681(3) 0.39765(18) 0.59188(9) 0.090(3) Uani 0.255(9) 1 d PD B 4
H15C H -0.2270 0.4481 0.5700 0.108 Uiso 0.255(9) 1 calc PR B 4
H15D H -0.2226 0.3494 0.6123 0.108 Uiso 0.255(9) 1 calc PR B 4
C16' C -0.1006(3) 0.45212(18) 0.62488(9) 0.104(4) Uani 0.255(9) 1 d PRD B 4
H16C H -0.1454 0.4569 0.6584 0.125 Uiso 0.255(9) 1 calc PR B 4
H16D H -0.0968 0.5272 0.6101 0.125 Uiso 0.255(9) 1 calc PR B 4
O4' O 0.0555(3) 0.41017(18) 0.64361(9) 0.121(2) Uani 0.255(9) 1 d PRD B 4
Cl2 Cl 0.6428(3) 0.69891(18) 0.56541(9) 0.131(4) Uani 0.615(11) 1 d PR C 1
O8 O 0.5608(3) 0.62737(18) 0.57429(9) 0.187(7) Uani 0.615(11) 1 d PR C 1
O9 O 0.6910(3) 0.71186(18) 0.51887(9) 0.35(2) Uani 0.615(11) 1 d PR C 1
O10 O 0.7494(3) 0.65783(18) 0.60879(9) 0.304(15) Uani 0.615(11) 1 d PR C 1
O11 O 0.6181(3) 0.79763(18) 0.59054(9) 0.220(9) Uani 0.615(11) 1 d PR C 1
Cl2A Cl 0.6515(3) 0.69541(18) 0.56715(9) 0.057(2) Uiso 0.385(11) 1 d PRD C 2
O8A O 0.6776(3) 0.61482(18) 0.52588(9) 0.152(9) Uiso 0.385(11) 1 d PRD C 2
O9A O 0.5969(3) 0.78093(18) 0.53142(9) 0.090(5) Uiso 0.385(11) 1 d PRD C 2
O10A O 0.7653(3) 0.71814(18) 0.59351(9) 0.083(5) Uiso 0.385(11) 1 d PRD C 2
O11A O 0.5446(3) 0.68857(18) 0.60017(9) 0.231(16) Uiso 0.385(11) 1 d PRD C 2
H16F H -0.055(9) 0.184(14) 0.692(7) 0.277 Uiso 1 1 d D . .
H16E H 0.004(16) 0.094(7) 0.665(6) 0.277 Uiso 1 1 d D . .

loop_
_atom_site_aniso_label
_atom_site_aniso_U_11
_atom_site_aniso_U_22
_atom_site_aniso_U_33
_atom_site_aniso_U_23
_atom_site_aniso_U_13
_atom_site_aniso_U_12
C1 0.076(4) 0.059(4) 0.049(4) -0.001(3) 0.008(3) -0.024(3)
C14 0.066(4) 0.043(3) 0.067(4) -0.009(3) 0.018(3) -0.014(3)
C13 0.083(5) 0.065(4) 0.077(5) -0.015(4) 0.028(4) -0.017(4)
C12 0.072(5) 0.059(4) 0.106(6) -0.021(4) 0.029(4) 0.000(4)
C11 0.061(4) 0.064(4) 0.089(5) -0.001(4) 0.005(4) 0.002(3)
C10 0.057(4) 0.045(3) 0.070(4) -0.002(3) 0.007(3) -0.004(3)
C9 0.052(3) 0.046(3) 0.053(3) -0.004(3) 0.003(3) -0.012(3)
C8 0.053(3) 0.048(3) 0.050(3) -0.005(3) 0.009(3) -0.007(3)
C7 0.068(4) 0.050(3) 0.049(3) 0.003(3) 0.003(3) -0.002(3)
C6 0.081(5) 0.067(4) 0.069(4) 0.006(3) -0.003(4) 0.008(4)
C5 0.103(6) 0.083(5) 0.087(6) 0.011(4) -0.010(5) 0.022(5)
C4 0.112(7) 0.080(5) 0.080(6) 0.021(4) -0.033(5) 0.004(5)
C3 0.107(6) 0.070(5) 0.050(4) 0.005(3) -0.018(4) -0.019(4)
C2 0.079(4) 0.049(4) 0.048(3) 0.000(3) 0.002(3) -0.013(3)
C17 0.130(9) 0.073(6) 0.205(13) -0.044(7) 0.033(9) -0.001(6)
C18 0.160(10) 0.088(7) 0.114(8) -0.056(6) 0.048(7) -0.030(7)
C19 0.106(7) 0.135(8) 0.057(5) -0.023(5) -0.012(4) -0.028(6)
C20 0.098(6) 0.148(9) 0.047(4) 0.007(5) -0.008(4) -0.006(6)
C21 0.097(6) 0.088(6) 0.079(5) 0.024(4) -0.021(4) -0.006(5)
C22 0.075(5) 0.069(4) 0.083(5) 0.009(4) -0.022(4) 0.010(4)
C23 0.095(6) 0.068(4) 0.058(4) 0.006(3) -0.004(4) -0.018(4)
C24 0.112(7) 0.137(8) 0.102(7) 0.024(6) 0.020(5) -0.048(6)
N1 0.090(4) 0.080(4) 0.065(4) 0.004(3) 0.008(3) -0.021(4)
O1 0.126(4) 0.083(3) 0.049(3) -0.019(2) 0.008(3) -0.016(3)
O2 0.074(3) 0.085(3) 0.045(2) -0.016(2) -0.004(2) 0.016(2)
O5 0.089(3) 0.089(4) 0.067(3) -0.023(3) 0.014(3) -0.020(3)
O6 0.076(3) 0.088(4) 0.053(3) 0.007(2) -0.005(2) -0.007(3)
O7 0.068(3) 0.065(3) 0.063(3) 0.005(2) -0.006(2) 0.009(2)
O12 0.137(5) 0.131(5) 0.132(5) -0.070(5) -0.010(4) 0.005(4)
Cl1 0.0723(11) 0.0858(13) 0.0610(10) -0.0159(9) 0.0020(8) 0.0126(9)
O13 0.229(9) 0.093(5) 0.211(9) -0.050(5) -0.068(7) 0.054(6)
O14 0.106(5) 0.414(16) 0.102(5) 0.057(8) 0.029(4) 0.016(8)
O15 0.078(4) 0.199(8) 0.114(5) -0.059(5) 0.012(3) -0.014(4)
O16 0.074(3) 0.080(3) 0.068(3) -0.016(2) 0.018(2) -0.020(3)
Zn1 0.0683(5) 0.0739(5) 0.0482(4) -0.0090(4) 0.0038(3) -0.0122(4)
O3 0.065(6) 0.083(5) 0.071(3) -0.002(3) 0.008(4) 0.005(4)
C15 0.114(9) 0.071(7) 0.088(9) -0.008(6) 0.017(7) 0.016(6)
C16 0.107(9) 0.066(6) 0.145(11) 0.029(7) 0.035(8) 0.019(6)
O4 0.128(5) 0.073(4) 0.150(6) -0.015(4) -0.039(4) -0.003(3)
O3' 0.065(6) 0.083(5) 0.071(3) -0.002(3) 0.008(4) 0.005(4)
C15' 0.114(9) 0.071(7) 0.088(9) -0.008(6) 0.017(7) 0.016(6)
C16' 0.107(9) 0.066(6) 0.145(11) 0.029(7) 0.035(8) 0.019(6)
O4' 0.128(5) 0.073(4) 0.150(6) -0.015(4) -0.039(4) -0.003(3)
Cl2 0.164(6) 0.096(4) 0.128(5) 0.040(3) -0.010(3) -0.039(3)
O8 0.158(12) 0.089(8) 0.33(2) 0.018(11) 0.089(13) -0.064(8)
O9 0.54(4) 0.42(3) 0.099(10) -0.058(14) 0.124(17) -0.37(3)
O10 0.33(3) 0.43(4) 0.140(14) -0.021(19) -0.027(15) 0.23(3)
O11 0.30(2) 0.068(8) 0.28(2) 0.000(11) -0.010(17) 0.023(11)

loop_
_geom_bond_atom_site_label_1
_geom_bond_atom_site_label_2
_geom_bond_distance
_geom_bond_site_symmetry_2
_geom_bond_publ_flag
C1 O1 1.228(7) . ?
C1 C2 1.470(9) . ?
C1 C14 1.500(9) . ?
C14 C13 1.368(9) . ?
C14 C9 1.421(8) . ?
C13 C12 1.378(10) . ?
C13 H13 0.9300 . ?
C12 C11 1.379(10) . ?
C12 H12 0.9300 . ?
C11 C10 1.382(9) . ?
C11 H11 0.9300 . ?
C10 O7 1.387(7) . ?
C10 C9 1.406(8) . ?
C9 C8 1.479(8) . ?
C8 O2 1.222(6) . ?
C8 C7 1.489(8) . ?
C7 C6 1.400(9) . ?
C7 C2 1.414(8) . ?
C6 O3 1.394(9) . ?
C6 C5 1.399(10) . ?
C6 O3' 1.401(17) . ?
C5 C4 1.389(11) . ?
C5 H5 0.9300 . ?
C4 C3 1.374(11) . ?
C4 H4 0.9300 . ?
C3 C2 1.398(9) . ?
C3 H3 0.9300 . ?
C17 O4 1.416(13) . ?
C17 O4' 1.444(11) . ?
C17 C18 1.479(13) . ?
C17 H17A 0.9700 . ?
C17 H17B 0.9700 . ?
C18 O5 1.403(10) . ?
C18 H18A 0.9700 . ?
C18 H18B 0.9700 . ?
C19 O5 1.440(9) . ?
C19 C20 1.447(12) . ?
C19 H19A 0.9700 . ?
C19 H19B 0.9700 . ?
C20 O6 1.457(8) . ?
C20 H20A 0.9700 . ?
C20 H20B 0.9700 . ?
C21 O6 1.397(9) . ?
C21 C22 1.497(10) . ?
C21 H21A 0.9700 . ?
C21 H21B 0.9700 . ?
C22 O7 1.443(7) . ?
C22 H22A 0.9700 . ?
C22 H22B 0.9700 . ?
C23 N1 1.114(8) . ?
C23 C24 1.474(11) . ?
C24 H2A 0.9600 . ?
C24 H2B 0.9600 . ?
C24 H2C 0.9600 . ?
N1 Zn1 2.018(7) . ?
O2 Zn1 2.078(4) . ?
O5 Zn1 2.153(4) . ?
O6 Zn1 2.218(5) . ?
O12 Cl1 1.370(6) . ?
Cl1 O13 1.348(7) . ?
Cl1 O14 1.363(8) . ?
Cl1 O15 1.426(6) . ?
O16 Zn1 2.016(5) . ?
O16 H16F 0.840(2) . ?
O16 H16E 0.840(2) . ?
Zn1 O4' 2.251(3) . ?
Zn1 O4 2.310(8) . ?
O3 C15 1.453(11) . ?
C15 C16 1.245(12) . ?
C15 H15A 0.9700 . ?
C15 H15B 0.9700 . ?
C16 O4 1.641(12) . ?
C16 H16A 0.9700 . ?
C16 H16B 0.9700 . ?
O3' C15' 1.457(16) . ?
C15' C16' 1.1922 . ?
C15' H15C 0.9700 . ?
C15' H15D 0.9700 . ?
C16' O4' 1.6844 . ?
C16' H16C 0.9700 . ?
C16' H16D 0.9700 . ?
Cl2 O8 1.2298 . ?
Cl2 O9 1.2814 . ?
Cl2 O11 1.3642 . ?
Cl2 O10 1.5122 . ?
Cl2A O10A 1.2927 . ?
Cl2A O11A 1.4155 . ?
Cl2A O9A 1.4164 . ?
Cl2A O8A 1.4319 . ?
